data_4313131
loop_
_publ_author_name
'Richard D. Adams'
'Burjor Captain'
'Wei Fu'

_publ_section_title
;
 Germanium-Rich Pentaruthenium Carbonyl Clusters Including
 Ru5(CO)11(\m-GePh2)4(\m5-C) and Its Reactions with Hydrogen
;
_journal_name_full 'Inorganic Chemistry'
_journal_page_first 1328
_journal_page_last 1333
_journal_paper_doi 10.1021/ic020655w
_journal_volume 42
_journal_year 2003
_chemical_formula_sum 'C60.5 H40 Cl Ge4 O11 Ru5'
_chemical_formula_weight 1774.08
_chemical_name_systematic
;
  ?
;
_space_group_IT_number 15
_symmetry_cell_setting monoclinic
_symmetry_space_group_name_Hall '-C 2yc'
_symmetry_space_group_name_H-M 'C 1 2/c 1'
_atom_sites_solution_hydrogens geom
_atom_sites_solution_primary direct
_atom_sites_solution_secondary difmap
_audit_creation_method SHELXL-97
_cell_angle_alpha 90.00
_cell_angle_beta 96.3430(10)
_cell_angle_gamma 90.00
_cell_formula_units_Z 8
_cell_length_a 15.8685(5)
_cell_length_b 19.8239(7)
_cell_length_c 39.4707(14)
_cell_measurement_reflns_used 6015
_cell_measurement_temperature 296(2)
_cell_measurement_theta_max 23.81
_cell_measurement_theta_min 2.17
_cell_volume 12340.5(7)
_computing_cell_refinement 'SAINT+ NT V6.02a (Bruker, 1998)'
_computing_data_collection 'SMART NT V5.619 (Bruker, 2000)'
_computing_data_reduction 'SAINT+ NT V6.02a'
_computing_molecular_graphics 'SHELXTL V5.1 (Sheldrick, 1997)'
_computing_publication_material 'SHELXTL V5.1'
_computing_structure_refinement 'SHELXL-97 (Sheldrick, 1997)'
_computing_structure_solution 'SHELXS-97 (Sheldrick, 1990)'
_diffrn_ambient_temperature 296(2)
_diffrn_measured_fraction_theta_full 1.000
_diffrn_measured_fraction_theta_max 1.000
_diffrn_measurement_device_type 'Bruker SMART APEX CCD diffractometer'
_diffrn_measurement_method 'omega scans'
_diffrn_radiation_monochromator graphite
_diffrn_radiation_source 'fine-focus sealed tube'
_diffrn_radiation_type MoK\a
_diffrn_radiation_wavelength 0.71073
_diffrn_reflns_av_R_equivalents 0.0631
_diffrn_reflns_av_sigmaI/netI 0.0504
_diffrn_reflns_limit_h_max 18
_diffrn_reflns_limit_h_min -18
_diffrn_reflns_limit_k_max 22
_diffrn_reflns_limit_k_min -22
_diffrn_reflns_limit_l_max 45
_diffrn_reflns_limit_l_min -45
_diffrn_reflns_number 46517
_diffrn_reflns_theta_full 24.11
_diffrn_reflns_theta_max 24.11
_diffrn_reflns_theta_min 1.65
_diffrn_standards_decay_% <1
_exptl_absorpt_coefficient_mu 3.207
_exptl_absorpt_correction_T_max 1.00
_exptl_absorpt_correction_T_min 0.86
_exptl_absorpt_correction_type SADABS
_exptl_absorpt_process_details '(SADABS, Bruker, 1997)'
_exptl_crystal_colour Red
_exptl_crystal_density_diffrn 1.910
_exptl_crystal_density_method 'not measured'
_exptl_crystal_description Plate
_exptl_crystal_F_000 6848
_exptl_crystal_size_max 0.20
_exptl_crystal_size_mid 0.15
_exptl_crystal_size_min 0.02
_refine_diff_density_max 3.494
_refine_diff_density_min -0.815
_refine_diff_density_rms 0.135
_refine_ls_extinction_method none
_refine_ls_goodness_of_fit_ref 1.099
_refine_ls_hydrogen_treatment mixed
_refine_ls_matrix_type full
_refine_ls_number_parameters 717
_refine_ls_number_reflns 9830
_refine_ls_number_restraints 39
_refine_ls_restrained_S_all 1.109
_refine_ls_R_factor_all 0.0774
_refine_ls_R_factor_gt 0.0556
_refine_ls_shift/su_max 0.000
_refine_ls_shift/su_mean 0.000
_refine_ls_structure_factor_coef Fsqd
_refine_ls_weighting_details 'calc w=1/[\s^2^(Fo^2^)+(0.0448P)^2^+128.1962P] where P=(Fo^2^+2Fc^2^)/3'
_refine_ls_weighting_scheme calc
_refine_ls_wR_factor_gt 0.1181
_refine_ls_wR_factor_ref 0.1263
_reflns_number_gt 7543
_reflns_number_total 9830
_reflns_threshold_expression >2sigma(I)
_cod_data_source_file ic020655w_2.cif
_cod_data_source_block bcru5ges
_cod_depositor_comments
;
The following automatic conversions were performed:

'_symmetry_cell_setting' value 'Monoclinic' changed to 'monoclinic'
according to the built-in table from CIF Core dictionary named
'cif_core.dic' version 2.4.1 from 2010-06-29.

Automatic conversion script
Id: cif_fix_values 1646 2011-03-28 12:23:43Z adriana 
;
_cod_original_formula_sum 'C60.50 H40 Cl Ge4 O11 Ru5'
_cod_database_code 4313131

loop_
_symmetry_equiv_pos_as_xyz
'x, y, z'
'-x, y, -z+1/2'
'x+1/2, y+1/2, z'
'-x+1/2, y+1/2, -z+1/2'
'-x, -y, -z'
'x, -y, z-1/2'
'-x+1/2, -y+1/2, -z'
'x+1/2, -y+1/2, z-1/2'

loop_
_atom_site_label
_atom_site_type_symbol
_atom_site_fract_x
_atom_site_fract_y
_atom_site_fract_z
_atom_site_U_iso_or_equiv
_atom_site_adp_type
_atom_site_occupancy
_atom_site_symmetry_multiplicity
_atom_site_calc_flag
_atom_site_refinement_flags
_atom_site_disorder_assembly
_atom_site_disorder_group
Ru1 Ru 0.16994(5) 0.23183(4) 0.078371(19) 0.03835(19) Uani 1 1 d . A .
Ru2 Ru 0.26332(4) 0.17448(3) 0.13687(2) 0.03720(19) Uani 1 1 d . A .
Ru3 Ru 0.28666(4) 0.31300(4) 0.11910(2) 0.0386(2) Uani 1 1 d . A .
Ru4 Ru 0.10823(4) 0.33717(3) 0.119705(19) 0.03343(18) Uani 1 1 d . A .
Ru5 Ru 0.08499(4) 0.19594(3) 0.135122(18) 0.03244(18) Uani 1 1 d . A .
Ge1 Ge 0.15335(6) 0.08366(4) 0.13855(2) 0.0382(2) Uani 1 1 d . . .
Ge2 Ge 0.39955(6) 0.22625(5) 0.12294(3) 0.0409(2) Uani 1 1 d . . .
Ge3 Ge 0.21328(6) 0.42365(4) 0.10672(3) 0.0380(2) Uani 1 1 d . . .
Ge4 Ge -0.02776(6) 0.28424(5) 0.13133(3) 0.0384(2) Uani 1 1 d . . .
O11 O 0.2415(5) 0.3126(4) 0.0225(2) 0.067(2) Uani 1 1 d . A .
O12 O 0.0034(5) 0.1915(5) 0.0370(2) 0.091(3) Uani 1 1 d . A .
O13 O 0.2569(5) 0.1093(4) 0.0513(2) 0.075(2) Uani 1 1 d . A .
O21 O 0.3659(5) 0.0480(4) 0.1262(3) 0.106(4) Uani 1 1 d . A .
O22 O 0.2973(6) 0.1907(5) 0.2133(2) 0.088(3) Uani 1 1 d . A .
O31 O 0.4079(6) 0.3817(5) 0.0757(3) 0.119(4) Uani 1 1 d . A .
O32 O 0.3581(6) 0.3584(5) 0.1896(2) 0.098(3) Uani 1 1 d . A .
O41 O -0.0128(5) 0.4301(5) 0.0760(3) 0.105(3) Uani 1 1 d . A .
O42 O 0.1124(6) 0.4036(4) 0.1893(2) 0.087(3) Uani 1 1 d . A .
O51 O -0.0630(5) 0.1097(4) 0.1035(3) 0.090(3) Uani 1 1 d . A .
O52 O 0.0706(7) 0.1755(5) 0.2102(2) 0.106(4) Uani 1 1 d . A .
C1 C 0.1869(5) 0.2561(4) 0.1297(2) 0.035(2) Uani 1 1 d . . .
C11 C 0.2167(6) 0.2863(5) 0.0450(3) 0.049(2) Uani 1 1 d . . .
C12 C 0.0629(7) 0.2082(6) 0.0533(3) 0.059(3) Uani 1 1 d . . .
C13 C 0.2270(7) 0.1531(5) 0.0639(3) 0.057(3) Uani 1 1 d . . .
C21 C 0.3281(7) 0.0948(5) 0.1302(3) 0.060(3) Uani 1 1 d . . .
C22 C 0.2885(6) 0.1811(6) 0.1847(3) 0.056(3) Uani 1 1 d . . .
C31 C 0.3641(7) 0.3554(5) 0.0919(3) 0.069(4) Uani 1 1 d . . .
C32 C 0.3317(7) 0.3440(5) 0.1624(3) 0.062(3) Uani 1 1 d . . .
C41 C 0.0330(7) 0.3953(6) 0.0921(3) 0.066(3) Uani 1 1 d . . .
C42 C 0.1085(7) 0.3791(5) 0.1626(3) 0.059(3) Uani 1 1 d . . .
C51 C -0.0071(7) 0.1428(5) 0.1153(3) 0.062(3) Uani 1 1 d . . .
C52 C 0.0729(7) 0.1848(5) 0.1820(3) 0.060(3) Uani 1 1 d . . .
C61 C 0.1387(6) 0.0164(4) 0.1025(2) 0.042(2) Uani 1 1 d D . .
C62 C 0.0915(7) 0.0242(5) 0.0720(3) 0.068(3) Uani 1 1 d D . .
H62 H 0.0645 0.0653 0.0670 0.082 Uiso 1 1 calc R . .
C63 C 0.0821(8) -0.0272(6) 0.0478(3) 0.083(4) Uani 1 1 d D . .
H63 H 0.0502 -0.0199 0.0269 0.100 Uiso 1 1 calc R . .
C64 C 0.1186(8) -0.0864(5) 0.0546(3) 0.079(4) Uani 1 1 d D . .
H64 H 0.1108 -0.1210 0.0387 0.095 Uiso 1 1 calc R . .
C65 C 0.1678(9) -0.0973(5) 0.0849(3) 0.085(4) Uani 1 1 d D . .
H65 H 0.1950 -0.1384 0.0894 0.102 Uiso 1 1 calc R . .
C66 C 0.1762(7) -0.0455(5) 0.1090(3) 0.066(3) Uani 1 1 d D . .
H66 H 0.2080 -0.0530 0.1299 0.080 Uiso 1 1 calc R . .
C71 C 0.1426(6) 0.0299(5) 0.1791(3) 0.046(2) Uani 1 1 d . . .
C72 C 0.0793(7) -0.0185(6) 0.1773(3) 0.071(3) Uani 1 1 d . . .
H72 H 0.0460 -0.0250 0.1566 0.086 Uiso 1 1 calc R . .
C73 C 0.0639(9) -0.0570(8) 0.2044(4) 0.098(5) Uani 1 1 d . . .
H73 H 0.0211 -0.0893 0.2023 0.118 Uiso 1 1 calc R . .
C74 C 0.1129(10) -0.0471(8) 0.2351(4) 0.093(5) Uani 1 1 d . . .
H74 H 0.1024 -0.0727 0.2540 0.112 Uiso 1 1 calc R . .
C75 C 0.1743(10) -0.0020(7) 0.2382(3) 0.082(4) Uani 1 1 d . . .
H75 H 0.2067 0.0039 0.2591 0.099 Uiso 1 1 calc R . .
C76 C 0.1910(8) 0.0374(6) 0.2098(3) 0.069(3) Uani 1 1 d . . .
H76 H 0.2350 0.0687 0.2121 0.083 Uiso 1 1 calc R . .
C81 C 0.4502(5) 0.1912(5) 0.0834(3) 0.046(2) Uani 1 1 d . . .
C82 C 0.4293(7) 0.2121(6) 0.0505(3) 0.064(3) Uani 1 1 d . . .
H82 H 0.3897 0.2464 0.0459 0.077 Uiso 1 1 calc R . .
C83 C 0.4665(8) 0.1830(7) 0.0236(3) 0.077(4) Uani 1 1 d . . .
H83 H 0.4520 0.1983 0.0014 0.092 Uiso 1 1 calc R . .
C84 C 0.5229(7) 0.1331(6) 0.0296(3) 0.070(3) Uani 1 1 d . . .
H84 H 0.5466 0.1130 0.0116 0.084 Uiso 1 1 calc R . .
C85 C 0.5455(7) 0.1116(5) 0.0621(3) 0.061(3) Uani 1 1 d . . .
H85 H 0.5853 0.0772 0.0662 0.073 Uiso 1 1 calc R . .
C86 C 0.5097(6) 0.1405(5) 0.0889(3) 0.057(3) Uani 1 1 d . . .
H86 H 0.5259 0.1255 0.1110 0.068 Uiso 1 1 calc R . .
C91 C 0.4964(5) 0.2389(5) 0.1571(3) 0.044(2) Uani 1 1 d . . .
C92 C 0.5681(7) 0.2706(6) 0.1471(3) 0.068(3) Uani 1 1 d . . .
H92 H 0.5692 0.2825 0.1244 0.081 Uiso 1 1 calc R . .
C93 C 0.6374(7) 0.2846(7) 0.1703(4) 0.081(4) Uani 1 1 d . . .
H93 H 0.6840 0.3069 0.1632 0.097 Uiso 1 1 calc R . .
C94 C 0.6377(7) 0.2665(6) 0.2024(3) 0.072(3) Uani 1 1 d . . .
H94 H 0.6846 0.2763 0.2179 0.087 Uiso 1 1 calc R . .
C95 C 0.5707(8) 0.2338(8) 0.2132(3) 0.090(5) Uani 1 1 d . . .
H95 H 0.5714 0.2197 0.2357 0.108 Uiso 1 1 calc R . .
C96 C 0.5010(7) 0.2220(8) 0.1896(3) 0.082(4) Uani 1 1 d . . .
H96 H 0.4543 0.2008 0.1971 0.099 Uiso 1 1 calc R . .
C101 C 0.2106(6) 0.4690(4) 0.0626(2) 0.042(2) Uani 1 1 d . . .
C102 C 0.1582(7) 0.4497(5) 0.0339(3) 0.052(3) Uani 1 1 d . . .
H102 H 0.1221 0.4130 0.0352 0.063 Uiso 1 1 calc R . .
C103 C 0.1584(8) 0.4837(6) 0.0035(3) 0.062(3) Uani 1 1 d . . .
H103 H 0.1215 0.4713 -0.0155 0.075 Uiso 1 1 calc R . .
C104 C 0.2141(8) 0.5362(6) 0.0016(3) 0.072(3) Uani 1 1 d . . .
H104 H 0.2164 0.5582 -0.0191 0.086 Uiso 1 1 calc R . .
C105 C 0.2654(8) 0.5565(6) 0.0291(3) 0.074(4) Uani 1 1 d . . .
H105 H 0.3012 0.5933 0.0274 0.089 Uiso 1 1 calc R . .
C106 C 0.2657(7) 0.5235(5) 0.0599(3) 0.058(3) Uani 1 1 d . . .
H106 H 0.3022 0.5373 0.0787 0.070 Uiso 1 1 calc R . .
C111 C 0.2421(6) 0.4964(4) 0.1393(2) 0.044(2) Uani 1 1 d . . .
C112 C 0.1784(8) 0.5396(5) 0.1475(3) 0.068(3) Uani 1 1 d . . .
H112 H 0.1224 0.5309 0.1390 0.082 Uiso 1 1 calc R . .
C113 C 0.1966(10) 0.5951(6) 0.1681(3) 0.082(4) Uani 1 1 d . . .
H113 H 0.1535 0.6249 0.1721 0.098 Uiso 1 1 calc R . .
C114 C 0.2746(11) 0.6066(6) 0.1823(3) 0.084(4) Uani 1 1 d . . .
H114 H 0.2855 0.6432 0.1968 0.100 Uiso 1 1 calc R . .
C115 C 0.3392(9) 0.5649(6) 0.1756(3) 0.080(4) Uani 1 1 d . . .
H115 H 0.3942 0.5734 0.1854 0.096 Uiso 1 1 calc R . .
C116 C 0.3225(8) 0.5104(6) 0.1544(3) 0.070(3) Uani 1 1 d . . .
H116 H 0.3669 0.4821 0.1502 0.084 Uiso 1 1 calc R . .
C121 C -0.1267(6) 0.2713(5) 0.0980(3) 0.044(2) Uani 1 1 d . A .
C122 C -0.1355(7) 0.2906(6) 0.0643(3) 0.063(3) Uani 1 1 d . . .
H122 H -0.0914 0.3142 0.0561 0.075 Uiso 1 1 calc R A .
C123 C -0.2065(9) 0.2767(7) 0.0423(3) 0.082(4) Uani 1 1 d . A .
H123 H -0.2110 0.2916 0.0199 0.098 Uiso 1 1 calc R . .
C124 C -0.2709(8) 0.2403(7) 0.0542(4) 0.082(4) Uani 1 1 d . . .
H124 H -0.3196 0.2304 0.0397 0.099 Uiso 1 1 calc R A .
C125 C -0.2634(7) 0.2189(7) 0.0869(4) 0.072(4) Uani 1 1 d . A .
H125 H -0.3059 0.1925 0.0945 0.087 Uiso 1 1 calc R . .
C126 C -0.1943(6) 0.2357(5) 0.1088(3) 0.058(3) Uani 1 1 d . . .
H126 H -0.1922 0.2229 0.1315 0.069 Uiso 1 1 calc R A .
C131 C -0.0799(6) 0.3164(4) 0.1713(2) 0.045(2) Uiso 0.50 1 d PD A 1
C132 C -0.1119(14) 0.3797(7) 0.1698(4) 0.058(7) Uiso 0.50 1 d PD A 1
H132 H -0.1050 0.4064 0.1509 0.070 Uiso 0.50 1 calc PR A 1
C133 C -0.1551(16) 0.4061(8) 0.1958(4) 0.077(9) Uiso 0.50 1 d PD A 1
H133 H -0.1814 0.4480 0.1933 0.092 Uiso 0.50 1 calc PR A 1
C134 C -0.1580(8) 0.3705(6) 0.2240(3) 0.084(4) Uiso 0.50 1 d PD A 1
H134 H -0.1736 0.3913 0.2435 0.101 Uiso 0.50 1 calc PR A 1
C135 C -0.1382(14) 0.3029(7) 0.2247(4) 0.067(6) Uiso 0.50 1 d PD A 1
H135 H -0.1511 0.2757 0.2426 0.081 Uiso 0.50 1 calc PR A 1
C136 C -0.0981(12) 0.2762(6) 0.1980(4) 0.050(5) Uiso 0.50 1 d PD A 1
H136 H -0.0835 0.2307 0.1982 0.060 Uiso 0.50 1 calc PR A 1
C141 C -0.0799(6) 0.3164(4) 0.1713(2) 0.045(2) Uiso 0.50 1 d PD A 2
C142 C -0.1434(12) 0.3621(10) 0.1657(3) 0.062(7) Uiso 0.50 1 d PD A 2
H142 H -0.1620 0.3747 0.1434 0.074 Uiso 0.50 1 calc PR A 2
C143 C -0.1818(14) 0.3907(11) 0.1924(3) 0.077(9) Uiso 0.50 1 d PD A 2
H143 H -0.2235 0.4236 0.1881 0.092 Uiso 0.50 1 calc PR A 2
C144 C -0.1580(8) 0.3705(6) 0.2240(3) 0.084(4) Uiso 0.50 1 d PD A 2
H144 H -0.1915 0.3806 0.2412 0.101 Uiso 0.50 1 calc PR A 2
C145 C -0.0843(11) 0.3345(11) 0.2316(3) 0.082(8) Uiso 0.50 1 d PD A 2
H145 H -0.0613 0.3280 0.2541 0.099 Uiso 0.50 1 calc PR A 2
C146 C -0.0449(12) 0.3082(12) 0.2046(3) 0.091(8) Uiso 0.50 1 d PD A 2
H146 H 0.0058 0.2846 0.2091 0.109 Uiso 0.50 1 calc PR A 2
C150 C 0.5000 0.0146(14) 0.2500 0.246(19) Uiso 1 2 d SD . .
Cl1 Cl 0.4666(12) 0.0404(10) 0.2077(3) 0.288(9) Uiso 0.50 1 d PD . .
Cl2 Cl 0.5923(10) 0.0593(10) 0.2517(5) 0.277(9) Uiso 0.50 1 d PD . .

loop_
_atom_site_aniso_label
_atom_site_aniso_U_11
_atom_site_aniso_U_22
_atom_site_aniso_U_33
_atom_site_aniso_U_23
_atom_site_aniso_U_13
_atom_site_aniso_U_12
Ru1 0.0364(4) 0.0375(4) 0.0414(4) -0.0012(3) 0.0055(3) 0.0009(3)
Ru2 0.0279(4) 0.0308(4) 0.0524(5) 0.0040(3) 0.0026(3) 0.0025(3)
Ru3 0.0268(4) 0.0296(4) 0.0595(5) 0.0006(3) 0.0049(3) -0.0006(3)
Ru4 0.0277(4) 0.0273(4) 0.0457(4) -0.0007(3) 0.0053(3) 0.0011(3)
Ru5 0.0274(4) 0.0286(4) 0.0417(4) 0.0000(3) 0.0056(3) -0.0001(3)
Ge1 0.0397(6) 0.0277(5) 0.0477(6) 0.0036(4) 0.0077(4) 0.0007(4)
Ge2 0.0266(5) 0.0409(6) 0.0551(6) 0.0045(5) 0.0038(4) 0.0039(4)
Ge3 0.0354(5) 0.0282(5) 0.0505(6) -0.0002(4) 0.0057(4) -0.0012(4)
Ge4 0.0275(5) 0.0375(5) 0.0510(6) 0.0023(4) 0.0071(4) 0.0032(4)
O11 0.081(6) 0.060(5) 0.064(5) 0.018(4) 0.029(4) 0.008(4)
O12 0.065(6) 0.116(8) 0.085(6) -0.006(5) -0.025(5) -0.027(5)
O13 0.089(6) 0.063(5) 0.077(6) -0.014(4) 0.029(5) 0.017(5)
O21 0.067(6) 0.050(5) 0.207(11) 0.007(6) 0.043(6) 0.026(5)
O22 0.091(7) 0.110(7) 0.057(5) -0.002(5) -0.011(5) -0.031(5)
O31 0.087(7) 0.084(7) 0.201(11) 0.057(7) 0.078(8) 0.006(5)
O32 0.121(8) 0.102(7) 0.064(6) -0.028(5) -0.027(5) 0.000(6)
O41 0.060(6) 0.096(7) 0.153(9) 0.064(7) -0.012(6) 0.011(5)
O42 0.120(8) 0.086(6) 0.061(5) -0.023(5) 0.035(5) -0.019(5)
O51 0.049(5) 0.066(5) 0.149(9) -0.025(6) -0.018(5) -0.008(4)
O52 0.145(9) 0.123(8) 0.060(6) 0.028(5) 0.044(6) 0.076(7)
C1 0.030(5) 0.031(5) 0.043(5) -0.005(4) 0.001(4) -0.004(4)
C11 0.054(6) 0.044(6) 0.049(6) 0.004(5) 0.010(5) 0.009(5)
C12 0.061(7) 0.066(7) 0.049(7) 0.002(6) 0.004(6) -0.004(6)
C13 0.058(7) 0.052(6) 0.063(7) -0.003(6) 0.019(6) 0.003(6)
C21 0.042(6) 0.045(6) 0.096(9) 0.017(6) 0.018(6) 0.005(5)
C22 0.037(6) 0.069(7) 0.059(7) -0.001(6) 0.000(5) -0.009(5)
C31 0.044(6) 0.045(6) 0.125(11) 0.029(7) 0.041(7) 0.012(5)
C32 0.045(6) 0.049(6) 0.089(9) -0.013(6) 0.000(6) -0.001(5)
C41 0.046(7) 0.061(7) 0.090(9) 0.025(7) 0.002(6) -0.013(6)
C42 0.059(7) 0.055(7) 0.066(8) 0.000(6) 0.020(6) -0.018(6)
C51 0.046(6) 0.046(6) 0.094(9) -0.012(6) 0.011(6) 0.003(5)
C52 0.065(7) 0.054(7) 0.066(8) 0.011(6) 0.028(6) 0.024(6)
C61 0.044(6) 0.029(5) 0.055(6) -0.002(4) 0.013(5) -0.008(4)
C62 0.092(9) 0.047(6) 0.067(8) -0.006(6) 0.010(7) 0.004(6)
C63 0.094(10) 0.080(9) 0.071(9) -0.016(7) -0.007(7) 0.003(8)
C64 0.097(10) 0.057(8) 0.087(10) -0.024(7) 0.021(8) -0.017(7)
C65 0.115(12) 0.049(7) 0.093(10) -0.019(7) 0.019(9) 0.006(7)
C66 0.077(8) 0.045(6) 0.078(8) 0.000(6) 0.015(6) 0.008(6)
C71 0.046(6) 0.039(5) 0.054(6) 0.007(5) 0.008(5) 0.008(5)
C72 0.052(7) 0.084(9) 0.080(9) 0.028(7) 0.012(6) -0.001(6)
C73 0.069(9) 0.127(13) 0.102(11) 0.053(10) 0.023(8) -0.014(9)
C74 0.092(11) 0.106(12) 0.090(11) 0.055(9) 0.045(9) 0.024(9)
C75 0.106(11) 0.094(10) 0.048(7) 0.011(7) 0.014(7) 0.019(9)
C76 0.101(10) 0.055(7) 0.051(7) 0.005(6) 0.009(7) 0.005(7)
C81 0.026(5) 0.049(6) 0.062(7) 0.006(5) 0.002(4) 0.000(4)
C82 0.053(7) 0.062(7) 0.076(8) 0.014(6) 0.007(6) 0.019(6)
C83 0.074(9) 0.106(10) 0.050(7) 0.006(7) 0.012(6) 0.027(8)
C84 0.055(7) 0.079(9) 0.078(9) -0.016(7) 0.020(6) 0.001(7)
C85 0.054(7) 0.052(7) 0.075(8) -0.010(6) 0.008(6) 0.013(5)
C86 0.052(6) 0.064(7) 0.054(7) 0.002(5) 0.003(5) 0.012(6)
C91 0.023(5) 0.044(5) 0.064(7) 0.000(5) -0.003(4) 0.004(4)
C92 0.056(7) 0.084(8) 0.064(7) 0.001(6) 0.004(6) -0.014(6)
C93 0.048(7) 0.094(10) 0.099(11) -0.009(8) -0.004(7) -0.029(7)
C94 0.051(8) 0.083(9) 0.078(9) -0.014(7) -0.015(7) 0.005(7)
C95 0.049(8) 0.154(14) 0.064(8) 0.026(9) -0.006(6) -0.011(8)
C96 0.031(6) 0.159(13) 0.055(7) 0.021(8) -0.003(5) -0.005(7)
C101 0.043(6) 0.033(5) 0.050(6) 0.004(4) 0.009(5) 0.007(4)
C102 0.061(7) 0.042(6) 0.057(7) 0.009(5) 0.022(6) 0.004(5)
C103 0.078(8) 0.059(7) 0.052(7) -0.004(6) 0.015(6) 0.008(6)
C104 0.089(10) 0.066(8) 0.064(8) 0.016(7) 0.026(7) 0.021(7)
C105 0.085(9) 0.059(7) 0.082(9) 0.015(7) 0.024(8) -0.014(7)
C106 0.060(7) 0.053(6) 0.063(7) 0.001(6) 0.006(6) -0.005(6)
C111 0.046(6) 0.034(5) 0.053(6) 0.001(4) 0.005(5) -0.002(4)
C112 0.083(9) 0.036(6) 0.084(9) -0.014(6) 0.003(7) 0.005(6)
C113 0.105(11) 0.054(8) 0.086(10) -0.018(7) 0.010(8) 0.021(8)
C114 0.150(15) 0.031(6) 0.072(9) -0.009(6) 0.019(9) -0.009(8)
C115 0.088(10) 0.066(8) 0.083(9) -0.003(7) -0.007(8) -0.027(8)
C116 0.066(8) 0.058(7) 0.087(9) -0.006(7) 0.009(7) -0.010(6)
C121 0.034(5) 0.043(5) 0.056(6) -0.007(5) 0.002(5) 0.006(4)
C122 0.067(8) 0.065(7) 0.052(7) -0.003(6) -0.008(6) -0.005(6)
C123 0.093(10) 0.084(9) 0.061(8) -0.013(7) -0.027(7) 0.000(8)
C124 0.051(8) 0.073(9) 0.115(12) -0.043(9) -0.023(8) 0.001(7)
C125 0.047(7) 0.084(9) 0.086(10) -0.030(8) 0.008(7) -0.012(6)
C126 0.046(6) 0.060(7) 0.068(7) -0.005(6) 0.005(5) -0.009(5)

loop_
_atom_type_symbol
_atom_type_description
_atom_type_scat_dispersion_real
_atom_type_scat_dispersion_imag
_atom_type_scat_source
C C 0.0033 0.0016 'International Tables Vol C Tables 4.2.6.8 and 6.1.1.4'
H H 0.0000 0.0000 'International Tables Vol C Tables 4.2.6.8 and 6.1.1.4'
O O 0.0106 0.0060 'International Tables Vol C Tables 4.2.6.8 and 6.1.1.4'
Ge Ge 0.1547 1.8001 'International Tables Vol C Tables 4.2.6.8 and 6.1.1.4'
Ru Ru -1.2594 0.8363 'International Tables Vol C Tables 4.2.6.8 and 6.1.1.4'
Cl Cl 0.1484 0.1585 'International Tables Vol C Tables 4.2.6.8 and 6.1.1.4'

loop_
_geom_angle_atom_site_label_1
_geom_angle_atom_site_label_2
_geom_angle_atom_site_label_3
_geom_angle
_geom_angle_site_symmetry_1
_geom_angle_site_symmetry_3
_geom_angle_publ_flag
C11 Ru1 C13 91.3(4) . . ?
C11 Ru1 C12 99.9(4) . . ?
C13 Ru1 C12 93.9(5) . . ?
C11 Ru1 C1 121.5(4) . . ?
C13 Ru1 C1 117.7(4) . . ?
C12 Ru1 C1 124.8(4) . . ?
C11 Ru1 Ru3 77.9(3) . . ?
C13 Ru1 Ru3 109.4(3) . . ?
C12 Ru1 Ru3 156.7(3) . . ?
C1 Ru1 Ru3 45.8(2) . . ?
C11 Ru1 Ru5 160.2(3) . . ?
C13 Ru1 Ru5 108.2(3) . . ?
C12 Ru1 Ru5 82.8(3) . . ?
C1 Ru1 Ru5 46.1(2) . . ?
Ru3 Ru1 Ru5 91.86(3) . . ?
C11 Ru1 Ru2 125.3(3) . . ?
C13 Ru1 Ru2 72.3(3) . . ?
C12 Ru1 Ru2 132.1(3) . . ?
C1 Ru1 Ru2 45.4(2) . . ?
Ru3 Ru1 Ru2 60.91(3) . . ?
Ru5 Ru1 Ru2 60.47(3) . . ?
C11 Ru1 Ru4 99.3(3) . . ?
C13 Ru1 Ru4 162.8(3) . . ?
C12 Ru1 Ru4 97.5(3) . . ?
C1 Ru1 Ru4 45.1(2) . . ?
Ru3 Ru1 Ru4 60.48(2) . . ?
Ru5 Ru1 Ru4 60.89(2) . . ?
Ru2 Ru1 Ru4 90.53(3) . . ?
C22 Ru2 C21 97.9(5) . . ?
C22 Ru2 C1 98.2(4) . . ?
C21 Ru2 C1 163.9(4) . . ?
C22 Ru2 Ge2 95.7(3) . . ?
C21 Ru2 Ge2 79.5(3) . . ?
C1 Ru2 Ge2 99.2(2) . . ?
C22 Ru2 Ge1 95.4(3) . . ?
C21 Ru2 Ge1 78.4(3) . . ?
C1 Ru2 Ge1 99.8(2) . . ?
Ge2 Ru2 Ge1 156.44(4) . . ?
C22 Ru2 Ru1 144.9(3) . . ?
C21 Ru2 Ru1 117.2(4) . . ?
C1 Ru2 Ru1 46.7(2) . . ?
Ge2 Ru2 Ru1 92.46(4) . . ?
Ge1 Ru2 Ru1 90.39(3) . . ?
C22 Ru2 Ru5 96.5(3) . . ?
C21 Ru2 Ru5 131.6(3) . . ?
C1 Ru2 Ru5 45.6(2) . . ?
Ge2 Ru2 Ru5 144.07(4) . . ?
Ge1 Ru2 Ru5 54.42(3) . . ?
Ru1 Ru2 Ru5 59.59(2) . . ?
C22 Ru2 Ru3 99.2(3) . . ?
C21 Ru2 Ru3 132.0(3) . . ?
C1 Ru2 Ru3 44.9(2) . . ?
Ge2 Ru2 Ru3 54.34(3) . . ?
Ge1 Ru2 Ru3 143.23(4) . . ?
Ru1 Ru2 Ru3 59.19(3) . . ?
Ru5 Ru2 Ru3 90.33(3) . . ?
C32 Ru3 C31 99.4(5) . . ?
C32 Ru3 C1 102.9(4) . . ?
C31 Ru3 C1 157.8(5) . . ?
C32 Ru3 Ge2 88.4(3) . . ?
C31 Ru3 Ge2 80.5(3) . . ?
C1 Ru3 Ge2 100.2(2) . . ?
C32 Ru3 Ge3 90.7(3) . . ?
C31 Ru3 Ge3 79.6(3) . . ?
C1 Ru3 Ge3 99.8(2) . . ?
Ge2 Ru3 Ge3 159.61(4) . . ?
C32 Ru3 Ru1 149.8(3) . . ?
C31 Ru3 Ru1 110.7(4) . . ?
C1 Ru3 Ru1 47.1(2) . . ?
Ge2 Ru3 Ru1 93.66(4) . . ?
Ge3 Ru3 Ru1 97.27(4) . . ?
C32 Ru3 Ru2 97.9(3) . . ?
C31 Ru3 Ru2 131.8(3) . . ?
C1 Ru3 Ru2 44.9(2) . . ?
Ge2 Ru3 Ru2 55.40(3) . . ?
Ge3 Ru3 Ru2 144.68(4) . . ?
Ru1 Ru3 Ru2 59.90(3) . . ?
C32 Ru3 Ru4 102.3(3) . . ?
C31 Ru3 Ru4 128.7(3) . . ?
C1 Ru3 Ru4 45.4(2) . . ?
Ge2 Ru3 Ru4 145.29(4) . . ?
Ge3 Ru3 Ru4 54.47(3) . . ?
Ru1 Ru3 Ru4 60.93(3) . . ?
Ru2 Ru3 Ru4 90.21(3) . . ?
C42 Ru4 C41 100.7(5) . . ?
C42 Ru4 C1 103.4(4) . . ?
C41 Ru4 C1 155.9(5) . . ?
C42 Ru4 Ge3 86.9(3) . . ?
C41 Ru4 Ge3 81.8(3) . . ?
C1 Ru4 Ge3 99.9(2) . . ?
C42 Ru4 Ge4 86.3(3) . . ?
C41 Ru4 Ge4 81.9(3) . . ?
C1 Ru4 Ge4 99.0(2) . . ?
Ge3 Ru4 Ge4 160.90(4) . . ?
C42 Ru4 Ru3 100.1(3) . . ?
C41 Ru4 Ru3 130.5(3) . . ?
C1 Ru4 Ru3 44.8(2) . . ?
Ge3 Ru4 Ru3 55.19(3) . . ?
Ge4 Ru4 Ru3 143.77(4) . . ?
C42 Ru4 Ru1 149.2(4) . . ?
C41 Ru4 Ru1 110.1(4) . . ?
C1 Ru4 Ru1 45.8(2) . . ?
Ge3 Ru4 Ru1 96.05(3) . . ?
Ge4 Ru4 Ru1 98.88(3) . . ?
Ru3 Ru4 Ru1 58.59(2) . . ?
C42 Ru4 Ru5 103.0(3) . . ?
C41 Ru4 Ru5 128.1(3) . . ?
C1 Ru4 Ru5 44.8(2) . . ?
Ge3 Ru4 Ru5 144.51(4) . . ?
Ge4 Ru4 Ru5 54.58(3) . . ?
Ru3 Ru4 Ru5 89.37(3) . . ?
Ru1 Ru4 Ru5 58.58(2) . . ?
C52 Ru5 C51 100.5(5) . . ?
C52 Ru5 C1 109.8(4) . . ?
C51 Ru5 C1 149.7(4) . . ?
C52 Ru5 Ge1 86.2(3) . . ?
C51 Ru5 Ge1 80.6(3) . . ?
C1 Ru5 Ge1 100.6(2) . . ?
C52 Ru5 Ge4 89.5(3) . . ?
C51 Ru5 Ge4 81.4(3) . . ?
C1 Ru5 Ge4 98.9(2) . . ?
Ge1 Ru5 Ge4 160.34(4) . . ?
C52 Ru5 Ru1 155.6(4) . . ?
C51 Ru5 Ru1 103.0(4) . . ?
C1 Ru5 Ru1 46.9(2) . . ?
Ge1 Ru5 Ru1 91.44(3) . . ?
Ge4 Ru5 Ru1 100.21(4) . . ?
C52 Ru5 Ru2 99.6(3) . . ?
C51 Ru5 Ru2 130.0(3) . . ?
C1 Ru5 Ru2 45.1(2) . . ?
Ge1 Ru5 Ru2 55.73(3) . . ?
Ge4 Ru5 Ru2 143.91(4) . . ?
Ru1 Ru5 Ru2 59.94(3) . . ?
C52 Ru5 Ru4 110.3(3) . . ?
C51 Ru5 Ru4 124.0(3) . . ?
C1 Ru5 Ru4 44.9(2) . . ?
Ge1 Ru5 Ru4 144.68(4) . . ?
Ge4 Ru5 Ru4 54.32(3) . . ?
Ru1 Ru5 Ru4 60.53(2) . . ?
Ru2 Ru5 Ru4 90.02(3) . . ?
C71 Ge1 C61 102.3(4) . . ?
C71 Ge1 Ru5 117.4(3) . . ?
C61 Ge1 Ru5 124.1(3) . . ?
C71 Ge1 Ru2 122.6(3) . . ?
C61 Ge1 Ru2 119.9(3) . . ?
Ru5 Ge1 Ru2 69.85(3) . . ?
C91 Ge2 C81 103.6(4) . . ?
C91 Ge2 Ru3 117.6(3) . . ?
C81 Ge2 Ru3 123.7(3) . . ?
C91 Ge2 Ru2 122.3(3) . . ?
C81 Ge2 Ru2 117.9(3) . . ?
Ru3 Ge2 Ru2 70.26(3) . . ?
C111 Ge3 C101 103.1(4) . . ?
C111 Ge3 Ru4 119.2(3) . . ?
C101 Ge3 Ru4 123.5(3) . . ?
C111 Ge3 Ru3 116.6(3) . . ?
C101 Ge3 Ru3 122.7(3) . . ?
Ru4 Ge3 Ru3 70.34(3) . . ?
C121 Ge4 C131 101.8(4) . . ?
C121 Ge4 Ru4 125.5(3) . . ?
C131 Ge4 Ru4 117.5(3) . . ?
C121 Ge4 Ru5 117.8(3) . . ?
C131 Ge4 Ru5 122.8(3) . . ?
Ru4 Ge4 Ru5 71.10(3) . . ?
Ru2 C1 Ru3 90.2(3) . . ?
Ru2 C1 Ru5 89.3(3) . . ?
Ru3 C1 Ru5 174.1(5) . . ?
Ru2 C1 Ru4 177.0(5) . . ?
Ru3 C1 Ru4 89.9(3) . . ?
Ru5 C1 Ru4 90.3(3) . . ?
Ru2 C1 Ru1 87.9(3) . . ?
Ru3 C1 Ru1 87.1(3) . . ?
Ru5 C1 Ru1 87.0(3) . . ?
Ru4 C1 Ru1 89.1(3) . . ?
O11 C11 Ru1 171.8(9) . . ?
O12 C12 Ru1 174.8(11) . . ?
O13 C13 Ru1 171.2(10) . . ?
O21 C21 Ru2 179.8(12) . . ?
O22 C22 Ru2 172.5(11) . . ?
O31 C31 Ru3 178.0(10) . . ?
O32 C32 Ru3 175.1(11) . . ?
O41 C41 Ru4 179.0(11) . . ?
O42 C42 Ru4 176.9(11) . . ?
O51 C51 Ru5 179.0(12) . . ?
O52 C52 Ru5 175.3(10) . . ?
C62 C61 C66 117.0(8) . . ?
C62 C61 Ge1 125.5(6) . . ?
C66 C61 Ge1 117.4(7) . . ?
C61 C62 C63 122.1(9) . . ?
C64 C63 C62 119.8(10) . . ?
C63 C64 C65 120.9(10) . . ?
C64 C65 C66 118.6(10) . . ?
C61 C66 C65 121.6(9) . . ?
C76 C71 C72 117.0(10) . . ?
C76 C71 Ge1 125.2(8) . . ?
C72 C71 Ge1 117.7(8) . . ?
C73 C72 C71 122.8(13) . . ?
C72 C73 C74 118.7(14) . . ?
C75 C74 C73 120.9(13) . . ?
C74 C75 C76 120.3(13) . . ?
C71 C76 C75 120.3(12) . . ?
C82 C81 C86 117.2(10) . . ?
C82 C81 Ge2 124.8(7) . . ?
C86 C81 Ge2 117.9(8) . . ?
C81 C82 C83 121.2(10) . . ?
C84 C83 C82 120.0(11) . . ?
C83 C84 C85 120.2(11) . . ?
C84 C85 C86 120.2(10) . . ?
C85 C86 C81 121.1(10) . . ?
C96 C91 C92 115.3(10) . . ?
C96 C91 Ge2 126.6(8) . . ?
C92 C91 Ge2 118.1(8) . . ?
C93 C92 C91 121.5(11) . . ?
C94 C93 C92 120.0(12) . . ?
C93 C94 C95 120.9(12) . . ?
C94 C95 C96 117.8(12) . . ?
C91 C96 C95 124.5(11) . . ?
C102 C101 C106 118.3(9) . . ?
C102 C101 Ge3 123.6(7) . . ?
C106 C101 Ge3 118.1(8) . . ?
C103 C102 C101 121.2(10) . . ?
C104 C103 C102 118.8(11) . . ?
C105 C104 C103 121.3(11) . . ?
C104 C105 C106 120.8(11) . . ?
C105 C106 C101 119.5(11) . . ?
C116 C111 C112 115.9(10) . . ?
C116 C111 Ge3 125.0(8) . . ?
C112 C111 Ge3 119.0(8) . . ?
C113 C112 C111 121.2(12) . . ?
C114 C113 C112 120.8(13) . . ?
C113 C114 C115 120.3(12) . . ?
C114 C115 C116 119.6(13) . . ?
C115 C116 C111 122.0(12) . . ?
C122 C121 C126 115.9(10) . . ?
C122 C121 Ge4 127.2(8) . . ?
C126 C121 Ge4 116.8(8) . . ?
C123 C122 C121 122.9(12) . . ?
C122 C123 C124 118.7(13) . . ?
C125 C124 C123 119.9(12) . . ?
C124 C125 C126 120.7(12) . . ?
C125 C126 C121 121.7(11) . . ?
C132 C131 C136 117.4(8) . . ?
C132 C131 Ge4 117.1(7) . . ?
C136 C131 Ge4 124.6(7) . . ?
C131 C132 C133 121.9(9) . . ?
C134 C133 C132 118.9(10) . . ?
C133 C134 C135 120.6(11) . . ?
C134 C135 C136 118.4(10) . . ?
C131 C136 C135 120.8(10) . . ?
Cl2 C150 Cl2 117(2) 2_655 . ?
Cl2 C150 Cl1 69.3(10) 2_655 . ?
Cl2 C150 Cl1 93.0(9) . . ?
Cl2 C150 Cl1 93.0(9) 2_655 2_655 ?
Cl2 C150 Cl1 69.3(10) . 2_655 ?
Cl1 C150 Cl1 146(2) . 2_655 ?
C150 Cl1 Cl2 53.8(6) . 2_655 ?
C150 Cl2 Cl1 56.9(6) . 2_655 ?

loop_
_geom_bond_atom_site_label_1
_geom_bond_atom_site_label_2
_geom_bond_distance
_geom_bond_site_symmetry_2
_geom_bond_publ_flag
Ru1 C11 1.915(11) . ?
Ru1 C13 1.922(11) . ?
Ru1 C12 1.927(12) . ?
Ru1 C1 2.069(8) . ?
Ru1 Ru3 2.8190(11) . ?
Ru1 Ru5 2.8299(10) . ?
Ru1 Ru2 2.8398(10) . ?
Ru1 Ru4 2.8870(10) . ?
Ru2 C22 1.892(12) . ?
Ru2 C21 1.918(11) . ?
Ru2 C1 2.024(8) . ?
Ru2 Ge2 2.5083(12) . ?
Ru2 Ge1 2.5133(12) . ?
Ru2 Ru5 2.8550(10) . ?
Ru2 Ru3 2.8682(10) . ?
Ru3 C32 1.881(13) . ?
Ru3 C31 1.914(11) . ?
Ru3 C1 2.024(8) . ?
Ru3 Ge2 2.4758(12) . ?
Ru3 Ge3 2.5062(11) . ?
Ru3 Ru4 2.8745(10) . ?
Ru4 C42 1.887(12) . ?
Ru4 C41 1.910(12) . ?
Ru4 C1 2.046(8) . ?
Ru4 Ge3 2.4839(11) . ?
Ru4 Ge4 2.4874(11) . ?
Ru4 Ru5 2.8972(9) . ?
Ru5 C52 1.895(12) . ?
Ru5 C51 1.899(12) . ?
Ru5 C1 2.040(8) . ?
Ru5 Ge1 2.4732(11) . ?
Ru5 Ge4 2.4957(11) . ?
Ge1 C71 1.946(9) . ?
Ge1 C61 1.947(8) . ?
Ge2 C91 1.944(9) . ?
Ge2 C81 1.959(10) . ?
Ge3 C111 1.953(9) . ?
Ge3 C101 1.955(9) . ?
Ge4 C121 1.950(9) . ?
Ge4 C131 1.965(8) . ?
O11 C11 1.136(11) . ?
O12 C12 1.132(12) . ?
O13 C13 1.131(11) . ?
O21 C21 1.126(12) . ?
O22 C22 1.135(12) . ?
O31 C31 1.123(12) . ?
O32 C32 1.144(13) . ?
O41 C41 1.143(12) . ?
O42 C42 1.154(12) . ?
O51 C51 1.159(12) . ?
O52 C52 1.133(12) . ?
C61 C62 1.354(10) . ?
C61 C66 1.376(10) . ?
C62 C63 1.394(12) . ?
C63 C64 1.323(12) . ?
C64 C65 1.371(13) . ?
C65 C66 1.393(12) . ?
C71 C76 1.370(14) . ?
C71 C72 1.386(14) . ?
C72 C73 1.358(16) . ?
C73 C74 1.381(19) . ?
C74 C75 1.318(18) . ?
C75 C76 1.414(16) . ?
C81 C82 1.371(14) . ?
C81 C86 1.380(13) . ?
C82 C83 1.395(15) . ?
C83 C84 1.338(15) . ?
C84 C85 1.360(15) . ?
C85 C86 1.379(14) . ?
C91 C96 1.320(14) . ?
C91 C92 1.394(14) . ?
C92 C93 1.378(15) . ?
C93 C94 1.319(17) . ?
C94 C95 1.353(16) . ?
C95 C96 1.384(15) . ?
C101 C102 1.383(13) . ?
C101 C106 1.401(13) . ?
C102 C103 1.379(14) . ?
C103 C104 1.373(16) . ?
C104 C105 1.345(16) . ?
C105 C106 1.379(15) . ?
C111 C116 1.375(14) . ?
C111 C112 1.391(14) . ?
C112 C113 1.380(15) . ?
C113 C114 1.319(18) . ?
C114 C115 1.363(18) . ?
C115 C116 1.375(16) . ?
C121 C122 1.376(14) . ?
C121 C126 1.391(13) . ?
C122 C123 1.371(15) . ?
C123 C124 1.375(18) . ?
C124 C125 1.351(18) . ?
C125 C126 1.360(15) . ?
C131 C132 1.353(10) . ?
C131 C136 1.377(11) . ?
C132 C133 1.396(12) . ?
C133 C134 1.324(12) . ?
C134 C135 1.376(13) . ?
C135 C136 1.397(13) . ?
C142 C143 1.396(12) . ?
C145 C146 1.397(13) . ?
C150 Cl2 1.708(10) 2_655 ?
C150 Cl2 1.708(10) . ?
C150 Cl1 1.772(10) . ?
C150 Cl1 1.772(10) 2_655 ?
Cl1 Cl2 1.98(2) 2_655 ?
Cl2 Cl1 1.98(2) 2_655 ?
